data_7042744
loop_
_publ_author_name
'Parvin, Nasrina'
'Dasgupta, Rajarshi'
'Pal, Shiv'
'Sen, Sakya Singha'
'Khan, Shabana'

_publ_section_title
;
 Strikingly diverse reactivity of structurally identical silylene and stannylene
;
_journal_coden_ASTM DTARAF
_journal_issue 20
_journal_name_full 'Dalton Transactions'
_journal_page_first 6528
_journal_page_last 6532
_journal_paper_doi 10.1039/C7DT01055A
_journal_volume 46
_journal_year 2017
_chemical_formula_moiety 'C15 H23 Br N2 Sn'
_chemical_formula_sum 'C15 H23 Br N2 Sn'
_chemical_formula_weight 429.95
_chemical_properties_physical ', Air-sensitive,Moisture-sensitive,Oxygen-sensitive'
_space_group_crystal_system triclinic
_space_group_IT_number 2
_space_group_name_Hall '-P 1'
_space_group_name_H-M_alt 'P -1'
_symmetry_space_group_name_Hall '-P 1'
_symmetry_space_group_name_H-M 'P -1'
_atom_sites_solution_hydrogens geom
_audit_creation_method SHELXL-2014/7
_audit_update_record
;
2017-03-03 deposited with the CCDC.
2017-04-20 downloaded from the CCDC.
;
_cell_angle_alpha 86.414(9)
_cell_angle_beta 84.020(8)
_cell_angle_gamma 85.949(8)
_cell_formula_units_Z 2
_cell_length_a 6.2709(19)
_cell_length_b 10.323(3)
_cell_length_c 13.767(5)
_cell_measurement_reflns_used 5722
_cell_measurement_temperature 150(2)
_cell_measurement_theta_max 27.66
_cell_measurement_theta_min 2.41
_cell_volume 882.8(5)
_computing_cell_refinement 'Bruker SAINT'
_computing_data_collection 'Bruker APEX2'
_computing_data_reduction 'Bruker SAINT'
_computing_molecular_graphics 'Bruker SHELXTL'
_computing_publication_material 'Bruker SHELXTL'
_computing_structure_refinement 'SHELXL-2014 (Sheldrick 2014)'
_computing_structure_solution 'SHELXS-97 (Sheldrick 2008)'
_diffrn_ambient_temperature 150(2)
_diffrn_measured_fraction_theta_full 0.999
_diffrn_measured_fraction_theta_max 0.999
_diffrn_measurement_device_type 'Bruker APEX-II CCD'
_diffrn_measurement_method '\f and \w scans'
_diffrn_radiation_type MoK\a
_diffrn_radiation_wavelength 0.71073
_diffrn_reflns_av_R_equivalents 0.1081
_diffrn_reflns_av_unetI/netI 0.0839
_diffrn_reflns_Laue_measured_fraction_full 0.999
_diffrn_reflns_Laue_measured_fraction_max 0.999
_diffrn_reflns_limit_h_max 7
_diffrn_reflns_limit_h_min -7
_diffrn_reflns_limit_k_max 12
_diffrn_reflns_limit_k_min -12
_diffrn_reflns_limit_l_max 16
_diffrn_reflns_limit_l_min -16
_diffrn_reflns_number 15506
_diffrn_reflns_point_group_measured_fraction_full 0.999
_diffrn_reflns_point_group_measured_fraction_max 0.999
_diffrn_reflns_theta_full 25.242
_diffrn_reflns_theta_max 25.246
_diffrn_reflns_theta_min 2.412
_exptl_absorpt_coefficient_mu 3.701
_exptl_absorpt_correction_type multi-scan
_exptl_absorpt_process_details 'Sheldrick, G. M. (2012) SADABS. Bruker AXS Inc., Madison, Wisconsin, USA.'
_exptl_crystal_colour colorless
_exptl_crystal_density_diffrn 1.618
_exptl_crystal_description block
_exptl_crystal_F_000 424
_exptl_crystal_size_max 0.1
_exptl_crystal_size_mid 0.1
_exptl_crystal_size_min 0.1
_exptl_transmission_factor_max 0.7457
_exptl_transmission_factor_min 0.5480
_refine_diff_density_max 0.866
_refine_diff_density_min -0.724
_refine_diff_density_rms 0.136
_refine_ls_extinction_method none
_refine_ls_goodness_of_fit_ref 1.011
_refine_ls_hydrogen_treatment constr
_refine_ls_matrix_type full
_refine_ls_number_parameters 178
_refine_ls_number_reflns 3205
_refine_ls_number_restraints 6
_refine_ls_restrained_S_all 1.012
_refine_ls_R_factor_all 0.0971
_refine_ls_R_factor_gt 0.0571
_refine_ls_shift/su_max 0.001
_refine_ls_shift/su_mean 0.000
_refine_ls_structure_factor_coef Fsqd
_refine_ls_weighting_details 'w=1/[\s^2^(Fo^2^)+(0.0681P)^2^+1.7767P] where P=(Fo^2^+2Fc^2^)/3'
_refine_ls_weighting_scheme calc
_refine_ls_wR_factor_gt 0.1313
_refine_ls_wR_factor_ref 0.1514
_reflns_Friedel_coverage 0.000
_reflns_number_gt 2141
_reflns_number_total 3205
_reflns_threshold_expression 'I > 2\s(I)'
_cod_data_source_file c7dt01055a2.cif
_cod_data_source_block mo_NP_168_0m_a
_cod_database_code 7042744
_shelx_shelxl_version_number 2014/7
_shelx_space_group_comment
;
The symmetry employed for this shelxl refinement is uniquely defined
by the following loop, which should always be used as a source of
symmetry information in preference to the above space-group names.
They are only intended as comments.
;

loop_
_space_group_symop_operation_xyz
'x, y, z'
'-x, -y, -z'

loop_
_atom_site_label
_atom_site_type_symbol
_atom_site_fract_x
_atom_site_fract_y
_atom_site_fract_z
_atom_site_U_iso_or_equiv
_atom_site_adp_type
_atom_site_occupancy
_atom_site_site_symmetry_order
_atom_site_calc_flag
_atom_site_refinement_flags_posn
_atom_site_refinement_flags_adp
_atom_site_disorder_assembly
_atom_site_disorder_group
Sn1 Sn 0.71595(9) 0.96046(5) 0.74094(4) 0.0511(2) Uani 1 1 d . . A 1
Br1 Br 0.30067(14) 0.93839(10) 0.74974(7) 0.0683(3) Uani 1 1 d . . A 1
N2 N 0.7759(10) 0.7815(5) 0.8281(4) 0.0403(14) Uani 1 1 d . . A 1
N1 N 0.7915(10) 0.7792(6) 0.6696(4) 0.0424(15) Uani 1 1 d . . A 1
C1 C 0.8238(10) 0.7101(6) 0.7508(5) 0.0336(16) Uani 1 1 d . . A 1
C10 C 0.8999(12) 0.5692(7) 0.7568(5) 0.0384(17) Uani 1 1 d . . A 1
C2 C 0.8145(13) 0.7449(8) 0.5663(5) 0.0478(19) Uani 1 1 d . . A 1
C15 C 1.1153(13) 0.5321(8) 0.7370(6) 0.0464(19) Uani 1 1 d . . A 1
H15 H 1.2183 0.5957 0.7231 0.056 Uiso 1 1 calc R U A 1
C6 C 0.8011(13) 0.7493(8) 0.9339(5) 0.0468(19) Uani 1 1 d . . A 1
C13 C 1.0287(16) 0.3089(8) 0.7578(6) 0.057(2) Uani 1 1 d . . A 1
H13 H 1.0725 0.2189 0.7574 0.069 Uiso 1 1 calc R U A 1
C11 C 0.7515(14) 0.4761(8) 0.7773(6) 0.051(2) Uani 1 1 d . . A 1
H11 H 0.6034 0.5016 0.7908 0.061 Uiso 1 1 calc R U A 1
C14 C 1.1793(14) 0.4002(8) 0.7379(6) 0.057(2) Uani 1 1 d . . A 1
H14 H 1.3269 0.3732 0.7247 0.068 Uiso 1 1 calc R U A 1
C12 C 0.8180(15) 0.3469(8) 0.7780(7) 0.061(2) Uani 1 1 d . . A 1
H12 H 0.7156 0.2832 0.7929 0.073 Uiso 1 1 calc R U A 1
C4 C 1.0486(15) 0.7250(12) 0.5269(6) 0.079(3) Uani 1 1 d . . A 1
H4A H 1.1259 0.7999 0.5409 0.119 Uiso 1 1 calc R U A 1
H4B H 1.0590 0.7166 0.4560 0.119 Uiso 1 1 calc R U A 1
H4C H 1.1122 0.6458 0.5583 0.119 Uiso 1 1 calc R U A 1
C5 C 0.7154(19) 0.8589(10) 0.5098(7) 0.086(3) Uani 1 1 d . . A 1
H5A H 0.5602 0.8667 0.5287 0.129 Uiso 1 1 calc R U A 1
H5B H 0.7422 0.8456 0.4396 0.129 Uiso 1 1 calc R U A 1
H5C H 0.7792 0.9386 0.5243 0.129 Uiso 1 1 calc R U A 1
C3 C 0.6958(19) 0.6256(11) 0.5534(7) 0.087(3) Uani 1 1 d . . A 1
H3A H 0.7719 0.5486 0.5820 0.131 Uiso 1 1 calc R U A 1
H3B H 0.6888 0.6153 0.4836 0.131 Uiso 1 1 calc R U A 1
H3C H 0.5498 0.6355 0.5864 0.131 Uiso 1 1 calc R U A 1
C7 C 1.0225(14) 0.6970(12) 0.9491(6) 0.075(3) Uani 1 1 d . . A 1
H7A H 1.0477 0.6105 0.9230 0.112 Uiso 1 1 calc R U A 1
H7B H 1.0396 0.6907 1.0192 0.112 Uiso 1 1 calc R U A 1
H7C H 1.1262 0.7553 0.9152 0.112 Uiso 1 1 calc R U A 1
C8 C 0.6385(19) 0.6580(14) 0.9781(7) 0.112(5) Uani 1 1 d . . A 1
H8A H 0.6626 0.5751 0.9465 0.167 Uiso 1 1 calc R U A 1
H8B H 0.4939 0.6959 0.9687 0.167 Uiso 1 1 calc R U A 1
H8C H 0.6526 0.6432 1.0483 0.167 Uiso 1 1 calc R U A 1
C9 C 0.763(2) 0.8792(13) 0.9803(9) 0.115(4) Uani 1 1 d . U A 1
H9A H 0.7911 0.8685 1.0491 0.172 Uiso 1 1 calc R U A 1
H9B H 0.6131 0.9118 0.9762 0.172 Uiso 1 1 calc R U A 1
H9C H 0.8588 0.9414 0.9456 0.172 Uiso 1 1 calc R U A 1

loop_
_atom_site_aniso_label
_atom_site_aniso_U_11
_atom_site_aniso_U_22
_atom_site_aniso_U_33
_atom_site_aniso_U_23
_atom_site_aniso_U_13
_atom_site_aniso_U_12
Sn1 0.0526(4) 0.0244(3) 0.0764(5) -0.0031(2) -0.0087(3) 0.0013(2)
Br1 0.0464(5) 0.0762(7) 0.0786(7) 0.0068(5) -0.0043(4) 0.0098(4)
N2 0.055(4) 0.023(3) 0.044(4) -0.011(3) -0.012(3) 0.009(3)
N1 0.052(4) 0.034(3) 0.038(4) 0.006(3) -0.004(3) 0.008(3)
C1 0.024(4) 0.029(4) 0.049(5) -0.005(3) -0.009(3) -0.003(3)
C10 0.039(4) 0.036(4) 0.041(4) -0.009(3) -0.009(3) 0.004(3)
C2 0.056(5) 0.049(5) 0.037(5) 0.008(4) -0.004(4) 0.004(4)
C15 0.047(5) 0.040(4) 0.052(5) -0.003(3) -0.011(4) 0.011(4)
C6 0.057(5) 0.053(5) 0.032(4) -0.010(4) -0.009(4) 0.001(4)
C13 0.098(8) 0.030(4) 0.045(5) -0.006(4) -0.021(5) 0.012(5)
C11 0.055(5) 0.039(5) 0.059(5) 0.001(4) -0.012(4) -0.001(4)
C14 0.059(6) 0.048(5) 0.064(6) -0.010(4) -0.018(4) 0.020(4)
C12 0.068(6) 0.038(5) 0.079(6) -0.001(4) -0.017(5) -0.005(4)
C4 0.063(6) 0.123(9) 0.047(6) 0.001(6) 0.006(5) 0.012(6)
C5 0.123(9) 0.070(7) 0.056(6) 0.010(5) -0.006(6) 0.038(6)
C3 0.112(9) 0.100(9) 0.056(6) -0.004(6) -0.024(6) -0.037(7)
C7 0.049(6) 0.118(9) 0.058(6) 0.007(6) -0.025(4) 0.011(5)
C8 0.106(9) 0.179(14) 0.052(7) 0.008(7) 0.010(6) -0.065(10)
C9 0.118(5) 0.114(5) 0.113(5) -0.010(2) -0.014(2) -0.004(2)

loop_
_atom_type_symbol
_atom_type_description
_atom_type_scat_dispersion_real
_atom_type_scat_dispersion_imag
_atom_type_scat_source
C C 0.0033 0.0016 'International Tables Vol C Tables 4.2.6.8 and 6.1.1.4'
H H 0.0000 0.0000 'International Tables Vol C Tables 4.2.6.8 and 6.1.1.4'
Br Br -0.2901 2.4595 'International Tables Vol C Tables 4.2.6.8 and 6.1.1.4'
N N 0.0061 0.0033 'International Tables Vol C Tables 4.2.6.8 and 6.1.1.4'
Sn Sn -0.6537 1.4246 'International Tables Vol C Tables 4.2.6.8 and 6.1.1.4'

loop_
_geom_angle_atom_site_label_1
_geom_angle_atom_site_label_2
_geom_angle_atom_site_label_3
_geom_angle
N1 Sn1 N2 60.2(2)
N1 Sn1 Br1 93.21(16)
N2 Sn1 Br1 94.35(16)
N1 Sn1 C1 30.0(2)
N2 Sn1 C1 30.4(2)
Br1 Sn1 C1 96.19(14)
C1 N2 C6 130.4(6)
C1 N2 Sn1 94.0(4)
C6 N2 Sn1 134.5(4)
C1 N1 C2 131.9(6)
C1 N1 Sn1 94.6(4)
C2 N1 Sn1 133.4(5)
N1 C1 N2 110.8(6)
N1 C1 C10 125.1(6)
N2 C1 C10 124.0(6)
N1 C1 Sn1 55.4(4)
N2 C1 Sn1 55.6(3)
C10 C1 Sn1 176.3(5)
C11 C10 C15 120.1(7)
C11 C10 C1 119.4(7)
C15 C10 C1 120.4(7)
N1 C2 C5 106.2(7)
N1 C2 C4 111.5(7)
C5 C2 C4 108.3(7)
N1 C2 C3 111.2(6)
C5 C2 C3 109.0(8)
C4 C2 C3 110.5(8)
C10 C15 C14 119.0(8)
C10 C15 H15 120.5
C14 C15 H15 120.5
C8 C6 C7 111.1(9)
C8 C6 N2 111.3(7)
C7 C6 N2 111.8(6)
C8 C6 C9 110.1(9)
C7 C6 C9 108.2(8)
N2 C6 C9 104.0(7)
C12 C13 C14 120.2(8)
C12 C13 H13 119.9
C14 C13 H13 119.9
C12 C11 C10 119.9(8)
C12 C11 H11 120.0
C10 C11 H11 120.0
C13 C14 C15 120.0(8)
C13 C14 H14 120.0
C15 C14 H14 120.0
C13 C12 C11 120.7(8)
C13 C12 H12 119.6
C11 C12 H12 119.6
C2 C4 H4A 109.5
C2 C4 H4B 109.5
H4A C4 H4B 109.5
C2 C4 H4C 109.5
H4A C4 H4C 109.5
H4B C4 H4C 109.5
C2 C5 H5A 109.5
C2 C5 H5B 109.5
H5A C5 H5B 109.5
C2 C5 H5C 109.5
H5A C5 H5C 109.5
H5B C5 H5C 109.5
C2 C3 H3A 109.5
C2 C3 H3B 109.5
H3A C3 H3B 109.5
C2 C3 H3C 109.5
H3A C3 H3C 109.5
H3B C3 H3C 109.5
C6 C7 H7A 109.5
C6 C7 H7B 109.5
H7A C7 H7B 109.5
C6 C7 H7C 109.5
H7A C7 H7C 109.5
H7B C7 H7C 109.5
C6 C8 H8A 109.5
C6 C8 H8B 109.5
H8A C8 H8B 109.5
C6 C8 H8C 109.5
H8A C8 H8C 109.5
H8B C8 H8C 109.5
C6 C9 H9A 109.5
C6 C9 H9B 109.5
H9A C9 H9B 109.5
C6 C9 H9C 109.5
H9A C9 H9C 109.5
H9B C9 H9C 109.5

loop_
_geom_bond_atom_site_label_1
_geom_bond_atom_site_label_2
_geom_bond_distance
Sn1 N1 2.168(6)
Sn1 N2 2.171(6)
Sn1 Br1 2.6197(13)
Sn1 C1 2.624(7)
N2 C1 1.329(8)
N2 C6 1.496(9)
N1 C1 1.314(9)
N1 C2 1.477(9)
C1 C10 1.499(9)
C10 C11 1.381(11)
C10 C15 1.382(11)
C2 C5 1.502(12)
C2 C4 1.516(12)
C2 C3 1.512(12)
C15 C14 1.392(11)
C15 H15 0.9500
C6 C8 1.494(13)
C6 C7 1.484(12)
C6 C9 1.515(14)
C13 C12 1.357(12)
C13 C14 1.376(12)
C13 H13 0.9500
C11 C12 1.368(11)
C11 H11 0.9500
C14 H14 0.9500
C12 H12 0.9500
C4 H4A 0.9800
C4 H4B 0.9800
C4 H4C 0.9800
C5 H5A 0.9800
C5 H5B 0.9800
C5 H5C 0.9800
C3 H3A 0.9800
C3 H3B 0.9800
C3 H3C 0.9800
C7 H7A 0.9800
C7 H7B 0.9800
C7 H7C 0.9800
C8 H8A 0.9800
C8 H8B 0.9800
C8 H8C 0.9800
C9 H9A 0.9800
C9 H9B 0.9800
C9 H9C 0.9800
